data_7023877
loop_
_publ_author_name
'Ali, Muhammad Irshad'
'Rauf, Muhammad Khawar'
'Badshah, Amin'
'Kumar, Ish'
'Forsyth, Craig M.'
'Junk, Peter C.'
'Kedzierski, Lukasz'
'Andrews, Philip C.'

_publ_section_title
;
 Anti-leishmanial activity of heteroleptic organometallic Sb(v) compounds.
;
_journal_issue 48
_journal_name_full 'Dalton transactions (Cambridge, England : 2003)'
_journal_page_first 16733
_journal_page_last 16741
_journal_paper_doi 10.1039/c3dt51382c
_journal_volume 42
_journal_year 2013
_chemical_formula_moiety 'C41 H43 O10 Sb, 0.5(C7 H8)'
_chemical_formula_sum 'C44.5 H47 O10 Sb'
_chemical_formula_weight 863.57
_chemical_name_systematic
; 
 ? 
;
_space_group_IT_number 2
_symmetry_cell_setting triclinic
_symmetry_space_group_name_Hall '-P 1'
_symmetry_space_group_name_H-M 'P -1'
_atom_sites_solution_hydrogens geom
_atom_sites_solution_primary direct
_atom_sites_solution_secondary difmap
_audit_creation_method SHELXL-97
_cell_angle_alpha 73.546(3)
_cell_angle_beta 76.307(3)
_cell_angle_gamma 78.578(2)
_cell_formula_units_Z 2
_cell_length_a 10.1207(3)
_cell_length_b 12.3148(4)
_cell_length_c 18.1230(6)
_cell_measurement_reflns_used 9799
_cell_measurement_temperature 123(2)
_cell_measurement_theta_max 32.3588
_cell_measurement_theta_min 2.0877
_cell_volume 2083.78(12)
_computing_cell_refinement
;
CrysAlisPro, Agilent Technologies,
Version 1.171.35.15 (release 03-08-2011 CrysAlis171 .NET)
(compiled Aug  3 2011,13:03:54)
;
_computing_data_collection
;
CrysAlisPro, Agilent Technologies,
Version 1.171.35.15 (release 03-08-2011 CrysAlis171 .NET)
(compiled Aug  3 2011,13:03:54)
;
_computing_data_reduction
;
CrysAlisPro, Agilent Technologies,
Version 1.171.35.15 (release 03-08-2011 CrysAlis171 .NET)
(compiled Aug  3 2011,13:03:54)
;
_computing_molecular_graphics X-SEED
_computing_publication_material CIFTAB
_computing_structure_refinement 'SHELXL-97 (Sheldrick, 1997)'
_computing_structure_solution 'SHELXS-97 (Sheldrick, 1990)'
_diffrn_ambient_temperature 123(2)
_diffrn_detector_area_resol_mean 10.3389
_diffrn_measured_fraction_theta_full 1.000
_diffrn_measured_fraction_theta_max 0.887
_diffrn_measurement_device_type 'Xcalibur, Ruby, Gemini ultra'
_diffrn_measurement_method '\w scans'
_diffrn_radiation_monochromator graphite
_diffrn_radiation_source 'Enhance (Mo) X-ray Source'
_diffrn_radiation_type 'Mo K\a'
_diffrn_radiation_wavelength 0.71073
_diffrn_reflns_av_R_equivalents 0.0226
_diffrn_reflns_av_sigmaI/netI 0.0457
_diffrn_reflns_limit_h_max 15
_diffrn_reflns_limit_h_min -11
_diffrn_reflns_limit_k_max 18
_diffrn_reflns_limit_k_min -18
_diffrn_reflns_limit_l_max 26
_diffrn_reflns_limit_l_min -20
_diffrn_reflns_number 24078
_diffrn_reflns_theta_full 27.50
_diffrn_reflns_theta_max 32.43
_diffrn_reflns_theta_min 2.09
_diffrn_standards_number 0
_exptl_absorpt_coefficient_mu 0.719
_exptl_absorpt_correction_T_max 1.00000
_exptl_absorpt_correction_T_min 0.92482
_exptl_absorpt_correction_type multi-scan
_exptl_absorpt_process_details
;
CrysAlisPro, Agilent Technologies,
Version 1.171.35.15 (release 03-08-2011 CrysAlis171 .NET)
(compiled Aug  3 2011,13:03:54)
Empirical absorption correction using spherical harmonics,
 implemented in SCALE3 ABSPACK scaling algorithm.
;
_exptl_crystal_colour colourless
_exptl_crystal_density_diffrn 1.376
_exptl_crystal_density_method 'not measured'
_exptl_crystal_description prism
_exptl_crystal_F_000 890
_exptl_crystal_size_max 0.25
_exptl_crystal_size_mid 0.25
_exptl_crystal_size_min 0.20
_refine_diff_density_max 1.176
_refine_diff_density_min -0.555
_refine_diff_density_rms 0.088
_refine_ls_extinction_method none
_refine_ls_goodness_of_fit_ref 1.068
_refine_ls_hydrogen_treatment constr
_refine_ls_matrix_type full
_refine_ls_number_parameters 535
_refine_ls_number_reflns 13317
_refine_ls_number_restraints 36
_refine_ls_restrained_S_all 1.074
_refine_ls_R_factor_all 0.0445
_refine_ls_R_factor_gt 0.0315
_refine_ls_shift/su_max 0.002
_refine_ls_shift/su_mean 0.000
_refine_ls_structure_factor_coef Fsqd
_refine_ls_weighting_details 'calc w=1/[\s^2^(Fo^2^)+(0.0249P)^2^+0.8502P] where P=(Fo^2^+2Fc^2^)/3'
_refine_ls_weighting_scheme calc
_refine_ls_wR_factor_gt 0.0651
_refine_ls_wR_factor_ref 0.0723
_reflns_number_gt 11375
_reflns_number_total 13317
_reflns_threshold_expression >2sigma(I)
_cod_data_source_file c3dt51382c.txt
_cod_data_source_block mx103_11
_cod_original_cell_volume 2083.78(11)
_cod_original_formula_sum 'C44.50 H47 O10 Sb'
_cod_database_code 7023877

loop_
_symmetry_equiv_pos_as_xyz
'x, y, z'
'-x, -y, -z'

loop_
_atom_site_label
_atom_site_type_symbol
_atom_site_fract_x
_atom_site_fract_y
_atom_site_fract_z
_atom_site_U_iso_or_equiv
_atom_site_adp_type
_atom_site_occupancy
_atom_site_symmetry_multiplicity
_atom_site_calc_flag
_atom_site_refinement_flags
_atom_site_disorder_assembly
_atom_site_disorder_group
Sb1 Sb 0.643050(11) 0.697206(9) 0.642262(7) 0.01372(3) Uani 1 1 d . . .
O1 O 0.53020(12) 0.61175(10) 0.75218(7) 0.0161(2) Uani 1 1 d . . .
O2 O 0.63900(13) 0.45431(11) 0.71544(7) 0.0189(3) Uani 1 1 d . . .
O3 O 0.75372(12) 0.79822(11) 0.54032(7) 0.0182(3) Uani 1 1 d . . .
O4 O 0.81285(14) 0.65301(11) 0.48221(8) 0.0230(3) Uani 1 1 d . . .
O5 O 0.28675(15) 0.45525(12) 1.03522(8) 0.0287(3) Uani 1 1 d . . .
O6 O 0.35537(15) 0.22991(12) 1.06238(8) 0.0293(3) Uani 1 1 d . . .
O7 O 0.52276(14) 0.12964(11) 0.95588(8) 0.0254(3) Uani 1 1 d . . .
O8 O 0.99611(14) 1.11898(11) 0.34887(9) 0.0253(3) Uani 1 1 d . . .
O9 O 1.12922(13) 1.03502(11) 0.22713(8) 0.0231(3) Uani 1 1 d . . .
O10 O 1.10278(14) 0.82888(11) 0.21757(8) 0.0250(3) Uani 1 1 d . . .
C1 C 0.82776(17) 0.62280(15) 0.68195(11) 0.0168(3) Uani 1 1 d . . .
C2 C 0.93480(17) 0.56040(15) 0.64061(11) 0.0188(3) Uani 1 1 d . . .
H2 H 0.9272 0.5497 0.5919 0.023 Uiso 1 1 calc R . .
C3 C 1.05295(18) 0.51387(16) 0.67136(12) 0.0226(4) Uani 1 1 d . . .
H3 H 1.1258 0.4709 0.6433 0.027 Uiso 1 1 calc R . .
C4 C 1.06679(19) 0.52892(17) 0.74237(13) 0.0256(4) Uani 1 1 d . . .
C5 C 0.9580(2) 0.59037(18) 0.78303(12) 0.0274(4) Uani 1 1 d . . .
H5 H 0.9651 0.6004 0.8320 0.033 Uiso 1 1 calc R . .
C6 C 0.83859(19) 0.63758(17) 0.75329(12) 0.0231(4) Uani 1 1 d . . .
H6 H 0.7651 0.6796 0.7817 0.028 Uiso 1 1 calc R . .
C7 C 1.1967(2) 0.4796(2) 0.77444(16) 0.0399(6) Uani 1 1 d . . .
H7A H 1.2554 0.5393 0.7619 0.060 Uiso 1 1 calc R . .
H7B H 1.2457 0.4169 0.7508 0.060 Uiso 1 1 calc R . .
H7C H 1.1732 0.4505 0.8315 0.060 Uiso 1 1 calc R . .
C8 C 0.56046(17) 0.85090(14) 0.67488(10) 0.0162(3) Uani 1 1 d . . .
C9 C 0.64608(18) 0.92567(15) 0.67660(11) 0.0183(3) Uani 1 1 d . . .
H9 H 0.7430 0.9060 0.6649 0.022 Uiso 1 1 calc R . .
C10 C 0.5890(2) 1.02898(15) 0.69543(11) 0.0216(4) Uani 1 1 d . . .
H10 H 0.6478 1.0784 0.6983 0.026 Uiso 1 1 calc R . .
C11 C 0.4471(2) 1.06164(17) 0.71027(12) 0.0257(4) Uani 1 1 d . . .
C12 C 0.3630(2) 0.98522(18) 0.70929(13) 0.0283(4) Uani 1 1 d . . .
H12 H 0.2660 1.0051 0.7203 0.034 Uiso 1 1 calc R . .
C13 C 0.41871(19) 0.88050(16) 0.69251(12) 0.0231(4) Uani 1 1 d . . .
H13 H 0.3599 0.8289 0.6931 0.028 Uiso 1 1 calc R . .
C14 C 0.3863(3) 1.17776(19) 0.72503(16) 0.0397(6) Uani 1 1 d . . .
H14A H 0.4597 1.2167 0.7281 0.060 Uiso 1 1 calc R . .
H14B H 0.3195 1.1684 0.7745 0.060 Uiso 1 1 calc R . .
H14C H 0.3404 1.2235 0.6820 0.060 Uiso 1 1 calc R . .
C15 C 0.51201(17) 0.66799(15) 0.57763(10) 0.0160(3) Uani 1 1 d . . .
C16 C 0.47173(19) 0.76127(16) 0.51904(11) 0.0213(4) Uani 1 1 d . . .
H16 H 0.5081 0.8309 0.5079 0.026 Uiso 1 1 calc R . .
C17 C 0.37835(19) 0.75183(18) 0.47718(12) 0.0253(4) Uani 1 1 d . . .
H17 H 0.3507 0.8159 0.4376 0.030 Uiso 1 1 calc R . .
C18 C 0.32386(18) 0.65067(17) 0.49172(11) 0.0222(4) Uani 1 1 d . . .
C19 C 0.36764(18) 0.55797(16) 0.54914(12) 0.0211(4) Uani 1 1 d . . .
H19 H 0.3340 0.4875 0.5588 0.025 Uiso 1 1 calc R . .
C20 C 0.45970(18) 0.56603(15) 0.59276(11) 0.0187(3) Uani 1 1 d . . .
H20 H 0.4867 0.5022 0.6327 0.022 Uiso 1 1 calc R . .
C21 C 0.2207(2) 0.6421(2) 0.44630(13) 0.0320(5) Uani 1 1 d . . .
H21A H 0.2293 0.5630 0.4428 0.048 Uiso 1 1 calc R . .
H21B H 0.2382 0.6925 0.3934 0.048 Uiso 1 1 calc R . .
H21C H 0.1277 0.6653 0.4732 0.048 Uiso 1 1 calc R . .
C22 C 0.81479(17) 0.75266(15) 0.48186(10) 0.0172(3) Uani 1 1 d . . .
C23 C 0.89093(17) 0.83150(14) 0.41263(10) 0.0151(3) Uani 1 1 d . . .
C24 C 0.89971(17) 0.94185(15) 0.41598(10) 0.0166(3) Uani 1 1 d . . .
H24 H 0.8531 0.9696 0.4605 0.020 Uiso 1 1 calc R . .
C25 C 0.97808(18) 1.01029(15) 0.35273(11) 0.0179(3) Uani 1 1 d . . .
C26 C 1.04639(18) 0.96940(15) 0.28747(11) 0.0180(3) Uani 1 1 d . . .
C27 C 1.03417(17) 0.85967(15) 0.28436(10) 0.0170(3) Uani 1 1 d . . .
C28 C 0.95646(17) 0.79020(15) 0.34750(10) 0.0165(3) Uani 1 1 d . . .
H28 H 0.9485 0.7153 0.3459 0.020 Uiso 1 1 calc R . .
C29 C 0.9098(2) 1.17208(17) 0.40705(13) 0.0278(4) Uani 1 1 d . . .
H29A H 0.8134 1.1701 0.4072 0.042 Uiso 1 1 calc R . .
H29B H 0.9257 1.2517 0.3953 0.042 Uiso 1 1 calc R . .
H29C H 0.9309 1.1310 0.4587 0.042 Uiso 1 1 calc R . .
C30 C 1.0578(3) 1.1092(2) 0.16869(14) 0.0409(6) Uani 1 1 d . . .
H30A H 1.0171 1.0636 0.1458 0.061 Uiso 1 1 calc R . .
H30B H 1.1221 1.1536 0.1275 0.061 Uiso 1 1 calc R . .
H30C H 0.9849 1.1612 0.1925 0.061 Uiso 1 1 calc R . .
C31 C 1.0869(2) 0.71999(16) 0.20984(12) 0.0256(4) Uani 1 1 d . . .
H31A H 1.1247 0.6593 0.2507 0.038 Uiso 1 1 calc R . .
H31B H 1.1360 0.7101 0.1581 0.038 Uiso 1 1 calc R . .
H31C H 0.9892 0.7160 0.2154 0.038 Uiso 1 1 calc R . .
C32 C 0.56464(17) 0.50055(14) 0.76566(10) 0.0156(3) Uani 1 1 d . . .
C33 C 0.50896(17) 0.43166(14) 0.84530(10) 0.0150(3) Uani 1 1 d . . .
C34 C 0.42334(18) 0.48381(15) 0.90169(10) 0.0174(3) Uani 1 1 d . . .
H34 H 0.4001 0.5646 0.8904 0.021 Uiso 1 1 calc R . .
C35 C 0.37205(19) 0.41598(15) 0.97495(11) 0.0196(4) Uani 1 1 d . . .
C36 C 0.40832(19) 0.29684(15) 0.99080(11) 0.0206(4) Uani 1 1 d . . .
C37 C 0.49439(19) 0.24594(15) 0.93370(11) 0.0187(3) Uani 1 1 d . . .
C38 C 0.54465(18) 0.31378(14) 0.86047(10) 0.0167(3) Uani 1 1 d . . .
H38 H 0.6029 0.2797 0.8212 0.020 Uiso 1 1 calc R . .
C39 C 0.2483(2) 0.57563(17) 1.02274(14) 0.0318(5) Uani 1 1 d . . .
H39A H 0.3306 0.6125 1.0116 0.048 Uiso 1 1 calc R . .
H39B H 0.1867 0.5929 1.0698 0.048 Uiso 1 1 calc R . .
H39C H 0.2010 0.6044 0.9782 0.048 Uiso 1 1 calc R . .
C40 C 0.4470(3) 0.2007(2) 1.11657(13) 0.0402(6) Uani 1 1 d . . .
H40A H 0.5358 0.1638 1.0933 0.060 Uiso 1 1 calc R . .
H40B H 0.4079 0.1480 1.1649 0.060 Uiso 1 1 calc R . .
H40C H 0.4598 0.2702 1.1286 0.060 Uiso 1 1 calc R . .
C41 C 0.6101(2) 0.07300(16) 0.89898(12) 0.0280(4) Uani 1 1 d . . .
H41A H 0.5659 0.0869 0.8539 0.042 Uiso 1 1 calc R . .
H41B H 0.6258 -0.0094 0.9226 0.042 Uiso 1 1 calc R . .
H41C H 0.6982 0.1028 0.8816 0.042 Uiso 1 1 calc R . .
C42 C 0.9413(10) 0.9849(9) 0.0190(6) 0.090(6) Uiso 0.266(5) 1 d PD A -1
C43 C 0.9118(10) 1.1044(9) 0.0047(8) 0.079(5) Uiso 0.266(5) 1 d PDU A -1
H43 H 0.8202 1.1401 0.0178 0.095 Uiso 0.266(5) 1 calc PR A -1
C44 C 1.0175(12) 1.1697(8) -0.0285(7) 0.095(5) Uiso 0.266(5) 1 d PD A -1
H44 H 0.9961 1.2505 -0.0379 0.114 Uiso 0.266(5) 1 calc PR A -1
C45 C 1.1510(10) 1.1233(8) -0.0485(5) 0.049(3) Uiso 0.266(5) 1 d PD A -1
H45 H 1.2214 1.1704 -0.0712 0.059 Uiso 0.266(5) 1 calc PR A -1
C46 C 1.1809(10) 1.0031(9) -0.0342(7) 0.099(5) Uiso 0.266(5) 1 d PDU A -1
H46 H 1.2727 0.9677 -0.0473 0.119 Uiso 0.266(5) 1 calc PR A -1
C47 C 1.0786(10) 0.9385(8) -0.0017(6) 0.047(3) Uiso 0.266(5) 1 d PD A -1
H47 H 1.1008 0.8578 0.0074 0.057 Uiso 0.266(5) 1 calc PR A -1
C48 C 0.8140(14) 0.9322(16) 0.0546(8) 0.087(5) Uiso 0.266(5) 1 d PD A -1
H48A H 0.8363 0.8488 0.0648 0.130 Uiso 0.266(5) 1 calc PR A -1
H48B H 0.7493 0.9594 0.0185 0.130 Uiso 0.266(5) 1 calc PR A -1
H48C H 0.7723 0.9536 0.1040 0.130 Uiso 0.266(5) 1 calc PR A -1
C49 C 1.1387(10) 0.9079(9) -0.0127(8) 0.059(4) Uiso 0.234(5) 1 d PD A -2
H49 H 1.2053 0.8420 -0.0146 0.071 Uiso 0.234(5) 1 calc PR A -2
C50 C 1.1756(10) 1.0158(12) -0.0401(7) 0.103(6) Uiso 0.234(5) 1 d PDU A -2
H50 H 1.2687 1.0262 -0.0616 0.124 Uiso 0.234(5) 1 calc PR A -2
C51 C 1.0761(11) 1.1077(8) -0.0360(5) 0.046(3) Uiso 0.234(5) 1 d PD A -2
C52 C 0.9389(11) 1.1021(10) -0.0061(7) 0.044(3) Uiso 0.234(5) 1 d PDU A -2
H52 H 0.8739 1.1690 -0.0047 0.053 Uiso 0.234(5) 1 calc PR A -2
C53 C 0.8996(10) 0.9923(11) 0.0222(8) 0.074(6) Uiso 0.234(5) 1 d PD A -2
H53 H 0.8061 0.9831 0.0435 0.089 Uiso 0.234(5) 1 calc PR A -2
C54 C 0.9983(12) 0.8977(10) 0.0187(7) 0.069(5) Uiso 0.234(5) 1 d PD A -2
H54 H 0.9712 0.8236 0.0379 0.083 Uiso 0.234(5) 1 calc PR A -2
C55 C 1.122(2) 1.2136(13) -0.0649(8) 0.121(8) Uiso 0.234(5) 1 d PD A -2
H55A H 1.2215 1.2029 -0.0837 0.182 Uiso 0.234(5) 1 calc PR A -2
H55B H 1.0999 1.2540 -0.0231 0.182 Uiso 0.234(5) 1 calc PR A -2
H55C H 1.0766 1.2586 -0.1083 0.182 Uiso 0.234(5) 1 calc PR A -2

loop_
_atom_site_aniso_label
_atom_site_aniso_U_11
_atom_site_aniso_U_22
_atom_site_aniso_U_33
_atom_site_aniso_U_23
_atom_site_aniso_U_13
_atom_site_aniso_U_12
Sb1 0.01501(5) 0.01363(6) 0.01067(5) -0.00116(4) -0.00055(4) -0.00278(4)
O1 0.0180(6) 0.0125(6) 0.0143(6) 0.0001(5) -0.0008(5) -0.0019(4)
O2 0.0236(6) 0.0192(6) 0.0109(6) -0.0021(5) 0.0005(5) -0.0031(5)
O3 0.0200(6) 0.0202(6) 0.0123(6) -0.0021(5) 0.0020(5) -0.0068(5)
O4 0.0289(7) 0.0158(6) 0.0204(7) -0.0018(5) 0.0022(6) -0.0064(5)
O5 0.0401(8) 0.0196(7) 0.0188(7) -0.0063(6) 0.0101(6) -0.0035(6)
O6 0.0425(8) 0.0220(7) 0.0144(7) 0.0011(5) 0.0097(6) -0.0101(6)
O7 0.0384(8) 0.0125(6) 0.0175(7) -0.0013(5) 0.0075(6) -0.0046(5)
O8 0.0291(7) 0.0197(7) 0.0267(8) -0.0100(6) 0.0080(6) -0.0124(5)
O9 0.0239(6) 0.0235(7) 0.0176(7) -0.0010(5) 0.0055(5) -0.0109(5)
O10 0.0320(7) 0.0229(7) 0.0179(7) -0.0088(5) 0.0092(6) -0.0100(6)
C1 0.0164(8) 0.0162(8) 0.0168(8) -0.0018(6) -0.0019(6) -0.0046(6)
C2 0.0182(8) 0.0169(8) 0.0198(9) -0.0031(7) -0.0003(7) -0.0053(6)
C3 0.0160(8) 0.0182(9) 0.0308(11) -0.0027(8) -0.0023(7) -0.0038(7)
C4 0.0203(9) 0.0229(9) 0.0322(11) 0.0010(8) -0.0096(8) -0.0055(7)
C5 0.0286(10) 0.0337(11) 0.0223(10) -0.0047(8) -0.0109(8) -0.0057(8)
C6 0.0223(9) 0.0260(10) 0.0208(10) -0.0079(8) -0.0041(7) -0.0002(7)
C7 0.0254(10) 0.0449(14) 0.0480(15) -0.0024(11) -0.0186(10) -0.0015(9)
C8 0.0194(8) 0.0159(8) 0.0115(8) -0.0020(6) -0.0026(6) -0.0010(6)
C9 0.0209(8) 0.0177(8) 0.0145(8) -0.0011(7) -0.0027(7) -0.0035(6)
C10 0.0306(10) 0.0167(8) 0.0180(9) -0.0026(7) -0.0064(8) -0.0050(7)
C11 0.0328(10) 0.0205(9) 0.0241(10) -0.0075(8) -0.0111(8) 0.0053(8)
C12 0.0212(9) 0.0302(11) 0.0355(12) -0.0155(9) -0.0090(8) 0.0069(8)
C13 0.0203(8) 0.0233(9) 0.0271(10) -0.0094(8) -0.0052(8) -0.0008(7)
C14 0.0458(13) 0.0280(12) 0.0490(16) -0.0208(11) -0.0170(12) 0.0122(10)
C15 0.0159(7) 0.0198(8) 0.0119(8) -0.0042(6) -0.0009(6) -0.0029(6)
C16 0.0230(9) 0.0222(9) 0.0161(9) 0.0001(7) -0.0030(7) -0.0047(7)
C17 0.0241(9) 0.0317(11) 0.0160(9) -0.0005(8) -0.0056(7) -0.0007(8)
C18 0.0159(8) 0.0346(11) 0.0173(9) -0.0124(8) -0.0032(7) 0.0022(7)
C19 0.0164(8) 0.0252(9) 0.0231(10) -0.0102(8) -0.0018(7) -0.0026(7)
C20 0.0191(8) 0.0191(8) 0.0170(9) -0.0040(7) -0.0020(7) -0.0030(6)
C21 0.0253(10) 0.0470(13) 0.0287(11) -0.0171(10) -0.0111(9) 0.0017(9)
C22 0.0161(8) 0.0194(8) 0.0138(8) -0.0006(6) -0.0013(6) -0.0039(6)
C23 0.0141(7) 0.0169(8) 0.0127(8) -0.0019(6) -0.0011(6) -0.0031(6)
C24 0.0168(8) 0.0193(8) 0.0132(8) -0.0043(6) 0.0003(6) -0.0048(6)
C25 0.0184(8) 0.0168(8) 0.0186(9) -0.0047(7) -0.0011(7) -0.0052(6)
C26 0.0173(8) 0.0188(8) 0.0159(8) -0.0023(7) 0.0016(6) -0.0067(6)
C27 0.0181(8) 0.0190(8) 0.0127(8) -0.0046(6) 0.0013(6) -0.0036(6)
C28 0.0179(8) 0.0152(8) 0.0150(8) -0.0023(6) -0.0008(6) -0.0038(6)
C29 0.0335(10) 0.0232(10) 0.0281(11) -0.0133(8) 0.0037(9) -0.0088(8)
C30 0.0438(13) 0.0443(14) 0.0242(12) 0.0113(10) -0.0034(10) -0.0150(11)
C31 0.0316(10) 0.0224(10) 0.0221(10) -0.0102(8) 0.0031(8) -0.0055(8)
C32 0.0150(7) 0.0173(8) 0.0140(8) -0.0013(6) -0.0028(6) -0.0047(6)
C33 0.0167(7) 0.0160(8) 0.0119(8) -0.0019(6) -0.0011(6) -0.0053(6)
C34 0.0204(8) 0.0157(8) 0.0141(8) -0.0016(6) -0.0007(7) -0.0039(6)
C35 0.0228(8) 0.0200(9) 0.0141(8) -0.0050(7) 0.0029(7) -0.0053(7)
C36 0.0281(9) 0.0170(8) 0.0130(8) -0.0003(7) 0.0027(7) -0.0077(7)
C37 0.0248(9) 0.0140(8) 0.0152(8) -0.0019(6) 0.0007(7) -0.0060(7)
C38 0.0202(8) 0.0159(8) 0.0124(8) -0.0033(6) 0.0008(6) -0.0036(6)
C39 0.0392(12) 0.0235(10) 0.0274(11) -0.0112(9) 0.0062(9) -0.0003(8)
C40 0.0728(17) 0.0293(12) 0.0133(10) 0.0000(8) -0.0031(10) -0.0091(11)
C41 0.0404(11) 0.0160(9) 0.0205(10) -0.0042(7) 0.0074(8) -0.0043(8)

loop_
_atom_type_symbol
_atom_type_description
_atom_type_scat_dispersion_real
_atom_type_scat_dispersion_imag
_atom_type_scat_source
C C 0.0033 0.0016 'International Tables Vol C Tables 4.2.6.8 and 6.1.1.4'
H H 0.0000 0.0000 'International Tables Vol C Tables 4.2.6.8 and 6.1.1.4'
O O 0.0106 0.0060 'International Tables Vol C Tables 4.2.6.8 and 6.1.1.4'
Sb Sb -0.5866 1.5461 'International Tables Vol C Tables 4.2.6.8 and 6.1.1.4'

loop_
_geom_angle_atom_site_label_1
_geom_angle_atom_site_label_2
_geom_angle_atom_site_label_3
_geom_angle
C8 Sb1 C15 107.73(7)
C8 Sb1 C1 112.17(7)
C15 Sb1 C1 140.09(7)
C8 Sb1 O3 86.39(6)
C15 Sb1 O3 91.68(6)
C1 Sb1 O3 90.15(6)
C8 Sb1 O1 87.14(6)
C15 Sb1 O1 93.11(6)
C1 Sb1 O1 89.55(6)
O3 Sb1 O1 172.88(5)
C32 O1 Sb1 111.29(11)
C22 O3 Sb1 119.15(11)
C35 O5 C39 117.26(15)
C36 O6 C40 112.69(16)
C37 O7 C41 117.37(14)
C25 O8 C29 116.90(14)
C26 O9 C30 113.40(15)
C27 O10 C31 117.29(14)
C6 C1 C2 120.33(17)
C6 C1 Sb1 116.59(13)
C2 C1 Sb1 123.08(14)
C3 C2 C1 119.22(18)
C2 C3 C4 121.43(19)
C5 C4 C3 118.33(18)
C5 C4 C7 120.8(2)
C3 C4 C7 120.9(2)
C4 C5 C6 121.1(2)
C1 C6 C5 119.54(19)
C13 C8 C9 119.50(17)
C13 C8 Sb1 119.74(13)
C9 C8 Sb1 120.73(13)
C10 C9 C8 119.73(17)
C9 C10 C11 121.33(17)
C12 C11 C10 118.13(18)
C12 C11 C14 120.95(19)
C10 C11 C14 120.91(19)
C13 C12 C11 121.04(18)
C12 C13 C8 120.20(17)
C20 C15 C16 119.82(16)
C20 C15 Sb1 124.36(13)
C16 C15 Sb1 115.73(13)
C17 C16 C15 119.54(17)
C16 C17 C18 121.61(18)
C19 C18 C17 117.95(17)
C19 C18 C21 121.03(18)
C17 C18 C21 121.02(18)
C18 C19 C20 121.42(17)
C15 C20 C19 119.63(17)
O4 C22 O3 123.84(16)
O4 C22 C23 121.33(17)
O3 C22 C23 114.83(15)
C28 C23 C24 121.43(15)
C28 C23 C22 118.38(15)
C24 C23 C22 120.12(16)
C25 C24 C23 118.69(16)
O8 C25 C24 124.56(17)
O8 C25 C26 114.87(15)
C24 C25 C26 120.57(16)
O9 C26 C25 120.27(16)
O9 C26 C27 119.69(16)
C25 C26 C27 120.01(15)
O10 C27 C28 124.77(16)
O10 C27 C26 115.33(15)
C28 C27 C26 119.90(16)
C23 C28 C27 119.37(16)
O2 C32 O1 122.10(15)
O2 C32 C33 121.18(15)
O1 C32 C33 116.72(15)
C38 C33 C34 121.44(16)
C38 C33 C32 117.38(16)
C34 C33 C32 121.18(15)
C33 C34 C35 119.24(16)
O5 C35 C34 125.52(17)
O5 C35 C36 114.89(16)
C34 C35 C36 119.60(17)
O6 C36 C37 119.97(16)
O6 C36 C35 119.55(17)
C37 C36 C35 120.45(16)
O7 C37 C38 124.98(17)
O7 C37 C36 115.19(15)
C38 C37 C36 119.83(16)
C33 C38 C37 119.44(17)
C47 C42 C43 117.1(6)
C47 C42 C48 132.6(11)
C43 C42 C48 110.4(10)
C44 C43 C42 119.3(7)
C45 C44 C43 123.0(7)
C44 C45 C46 117.7(6)
C47 C46 C45 119.7(7)
C46 C47 C42 123.1(7)
C50 C49 C54 118.0(7)
C51 C50 C49 118.8(7)
C50 C51 C52 125.3(7)
C50 C51 C55 115.2(13)
C52 C51 C55 119.5(13)
C51 C52 C53 116.6(7)
C54 C53 C52 119.3(7)
C53 C54 C49 122.0(7)

loop_
_geom_bond_atom_site_label_1
_geom_bond_atom_site_label_2
_geom_bond_distance
Sb1 C8 2.0986(18)
Sb1 C15 2.1031(17)
Sb1 C1 2.1063(17)
Sb1 O3 2.1179(12)
Sb1 O1 2.1428(12)
O1 C32 1.311(2)
O2 C32 1.232(2)
O3 C22 1.307(2)
O4 C22 1.229(2)
O5 C35 1.364(2)
O5 C39 1.423(2)
O6 C36 1.375(2)
O6 C40 1.432(3)
O7 C37 1.364(2)
O7 C41 1.436(2)
O8 C25 1.367(2)
O8 C29 1.425(2)
O9 C26 1.373(2)
O9 C30 1.425(3)
O10 C27 1.360(2)
O10 C31 1.430(2)
C1 C6 1.387(3)
C1 C2 1.392(3)
C2 C3 1.390(3)
C3 C4 1.393(3)
C4 C5 1.389(3)
C4 C7 1.510(3)
C5 C6 1.394(3)
C8 C13 1.391(2)
C8 C9 1.394(2)
C9 C10 1.389(3)
C10 C11 1.396(3)
C11 C12 1.394(3)
C11 C14 1.512(3)
C12 C13 1.388(3)
C15 C20 1.390(2)
C15 C16 1.393(2)
C16 C17 1.384(3)
C17 C18 1.394(3)
C18 C19 1.388(3)
C18 C21 1.510(3)
C19 C20 1.390(3)
C22 C23 1.503(2)
C23 C28 1.389(2)
C23 C24 1.398(2)
C24 C25 1.393(2)
C25 C26 1.394(3)
C26 C27 1.399(2)
C27 C28 1.395(2)
C32 C33 1.494(2)
C33 C38 1.388(2)
C33 C34 1.393(2)
C34 C35 1.395(2)
C35 C36 1.403(3)
C36 C37 1.395(3)
C37 C38 1.392(2)
C42 C47 1.399(8)
C42 C43 1.402(8)
C42 C48 1.483(9)
C43 C44 1.384(8)
C44 C45 1.364(8)
C45 C46 1.412(8)
C46 C47 1.350(8)
C49 C50 1.374(8)
C49 C54 1.415(8)
C50 C51 1.364(8)
C51 C52 1.373(8)
C51 C55 1.389(9)
C52 C53 1.405(8)
C53 C54 1.382(8)
